data_7061501
loop_
_publ_author_name
'Bera, Biswajit'
'Mondal, Sanchaita'
'Gharami, Saswati'
'Naskar, Rahul'
'Das Saha, Krishna'
'Mondal, Tapan K.'

_publ_section_title
;
 Palladium(ii) and platinum(ii) complexes with ONN donor pincer ligand:
 synthesis, characterization and in vitro cytotoxicity study
;
_journal_issue 23
_journal_name_full 'New Journal of Chemistry'
_journal_page_first 11277
_journal_page_last 11285
_journal_paper_doi 10.1039/D2NJ01894B
_journal_volume 46
_journal_year 2022
_chemical_formula_sum 'C23 H24 Cl2 N4 O Pd'
_chemical_formula_weight 549.76
_space_group_crystal_system triclinic
_space_group_IT_number 2
_space_group_name_Hall '-P 1'
_space_group_name_H-M_alt 'P -1'
_atom_sites_solution_hydrogens mixed
_audit_creation_method SHELXL-2016/6
_audit_update_record
;
2021-11-23 deposited with the CCDC.	2022-05-12 downloaded from the CCDC.
;
_cell_angle_alpha 80.629(4)
_cell_angle_beta 84.019(4)
_cell_angle_gamma 79.944(4)
_cell_formula_units_Z 4
_cell_length_a 9.2645(16)
_cell_length_b 10.3915(18)
_cell_length_c 24.989(4)
_cell_measurement_reflns_used 8400
_cell_measurement_temperature 293(2)
_cell_measurement_theta_max 22.00
_cell_measurement_theta_min 2.25
_cell_volume 2330.1(7)
_computing_structure_refinement 'SHELXL-2016/6 (Sheldrick, 2016)'
_diffrn_ambient_temperature 293(2)
_diffrn_measured_fraction_theta_full 0.961
_diffrn_measured_fraction_theta_max 0.961
_diffrn_measurement_device_type 'Bruker AXS D8 Quest CMOS diffractometer'
_diffrn_measurement_method 'omega and phi scans'
_diffrn_radiation_type MoK\a
_diffrn_radiation_wavelength 0.71073
_diffrn_reflns_av_R_equivalents 0.0523
_diffrn_reflns_av_unetI/netI 0.0368
_diffrn_reflns_Laue_measured_fraction_full 0.961
_diffrn_reflns_Laue_measured_fraction_max 0.961
_diffrn_reflns_limit_h_max 11
_diffrn_reflns_limit_h_min -11
_diffrn_reflns_limit_k_max 12
_diffrn_reflns_limit_k_min -12
_diffrn_reflns_limit_l_max 29
_diffrn_reflns_limit_l_min -29
_diffrn_reflns_number 44538
_diffrn_reflns_point_group_measured_fraction_full 0.961
_diffrn_reflns_point_group_measured_fraction_max 0.961
_diffrn_reflns_theta_full 25.000
_diffrn_reflns_theta_max 25.000
_diffrn_reflns_theta_min 2.012
_diffrn_source 'sealed tube X-ray source'
_exptl_absorpt_coefficient_mu 1.048
_exptl_absorpt_correction_T_max 0.8324
_exptl_absorpt_correction_T_min 0.5742
_exptl_absorpt_correction_type multi-scan
_exptl_absorpt_process_details 'SADABS 2016/2'
_exptl_crystal_colour red
_exptl_crystal_density_diffrn 1.567
_exptl_crystal_description block
_exptl_crystal_F_000 1112
_exptl_crystal_size_max 0.13
_exptl_crystal_size_mid 0.11
_exptl_crystal_size_min 0.07
_refine_diff_density_max 0.819
_refine_diff_density_min -2.157
_refine_diff_density_rms 0.143
_refine_ls_extinction_method none
_refine_ls_goodness_of_fit_ref 1.071
_refine_ls_hydrogen_treatment mixed
_refine_ls_matrix_type full
_refine_ls_number_parameters 540
_refine_ls_number_reflns 7882
_refine_ls_number_restraints 2
_refine_ls_restrained_S_all 1.072
_refine_ls_R_factor_all 0.1181
_refine_ls_R_factor_gt 0.0983
_refine_ls_shift/su_max 0.003
_refine_ls_shift/su_mean 0.000
_refine_ls_structure_factor_coef Fsqd
_refine_ls_weighting_details 'w=1/[\s^2^(Fo^2^)+45.8054P] where P=(Fo^2^+2Fc^2^)/3'
_refine_ls_weighting_scheme calc
_refine_ls_wR_factor_gt 0.1925
_refine_ls_wR_factor_ref 0.2001
_reflns_Friedel_coverage 0.000
_reflns_number_gt 6551
_reflns_number_total 7882
_reflns_threshold_expression 'I > 2\s(I)'
_cod_data_source_file d2nj01894b2.cif
_cod_data_source_block shelx
_cod_depositor_comments 'Adding full bibliography for 7061501--7061502.cif.'
_cod_database_code 7061501
_shelx_shelxl_version_number 2016/6
_shelx_space_group_comment
;
The symmetry employed for this shelxl refinement is uniquely defined
by the following loop, which should always be used as a source of
symmetry information in preference to the above space-group names.
They are only intended as comments.
;
_exptl_absorpt_special_details 'Krause, L., Herbst-Irmer, R., Sheldrick G.M. & Stalke D., J. Appl. Cryst. 48 (2015) 3-10'

loop_
_space_group_symop_operation_xyz
'x, y, z'
'-x, -y, -z'

loop_
_atom_site_label
_atom_site_type_symbol
_atom_site_fract_x
_atom_site_fract_y
_atom_site_fract_z
_atom_site_U_iso_or_equiv
_atom_site_adp_type
_atom_site_occupancy
_atom_site_site_symmetry_order
_atom_site_calc_flag
_atom_site_refinement_flags_posn
_atom_site_refinement_flags_adp
_atom_site_refinement_flags_occupancy
_atom_site_disorder_assembly
_atom_site_disorder_group
Pd1 Pd 0.29528(9) -0.31990(9) 2.11478(4) 0.0450(2) Uani 1 1 d . . . . .
Pd2 Pd 0.55277(9) 0.36365(9) 1.44275(4) 0.0485(3) Uani 1 1 d . . . . .
Cl1 Cl 0.0860(3) -0.2570(3) 2.07091(13) 0.0550(7) Uani 1 1 d . . . . .
Cl2 Cl 0.1557(3) -0.3389(3) 2.19602(13) 0.0605(8) Uani 1 1 d . . . . .
Cl3 Cl 0.7493(4) 0.3428(4) 1.49203(15) 0.0767(11) Uani 1 1 d . . . . .
Cl4 Cl 0.6684(3) 0.4897(3) 1.37292(13) 0.0591(8) Uani 1 1 d . . . . .
O1 O 0.4223(11) -0.3532(9) 1.8947(4) 0.071(3) Uani 1 1 d . . . . .
O2 O 0.5741(12) -0.0715(9) 1.5990(4) 0.072(3) Uani 1 1 d . . . . .
N1 N 0.4923(8) -0.3752(7) 2.1507(3) 0.0304(17) Uani 1 1 d . . . . .
N2 N 0.4368(8) -0.3024(7) 2.0454(4) 0.0366(19) Uani 1 1 d . . . . .
N3 N 0.4080(10) -0.2848(10) 1.9921(4) 0.051(2) Uani 1 1 d . . . . .
N4 N 0.1760(14) -0.0499(13) 1.7579(4) 0.077(4) Uani 1 1 d . . . . .
N5 N 0.3641(9) 0.3826(7) 1.4044(3) 0.0341(18) Uani 1 1 d . . . . .
N6 N 0.4364(8) 0.2532(8) 1.5002(4) 0.0373(19) Uani 1 1 d . . . . .
N7 N 0.4880(10) 0.1637(9) 1.5447(4) 0.048(2) Uani 1 1 d . . . . .
N8 N 0.7316(15) -0.0849(12) 1.7768(5) 0.078(4) Uani 1 1 d . . . . .
C1 C 0.5079(12) -0.4069(12) 2.2025(4) 0.049(3) Uani 1 1 d . . . . .
H1 H 0.425915 -0.410883 2.227147 0.059 Uiso 1 1 calc R U . . .
C2 C 0.6493(13) -0.4348(13) 2.2207(5) 0.060(3) Uani 1 1 d . . . . .
H2 H 0.662134 -0.465332 2.257310 0.072 Uiso 1 1 calc R U . . .
C3 C 0.7700(15) -0.4172(15) 2.1845(5) 0.070(4) Uani 1 1 d . . . . .
H3 H 0.863488 -0.429184 2.196706 0.084 Uiso 1 1 calc R U . . .
C4 C 0.7496(12) -0.3820(12) 2.1306(5) 0.054(3) Uani 1 1 d . . . . .
H4 H 0.829987 -0.372843 2.105515 0.065 Uiso 1 1 calc R U . . .
C5 C 0.6092(11) -0.3597(11) 2.1132(4) 0.042(2) Uani 1 1 d . . . . .
C6 C 0.5755(11) -0.3250(10) 2.0563(4) 0.040(2) Uani 1 1 d . . . . .
C7 C 0.6970(11) -0.3106(11) 2.0120(4) 0.041(2) Uani 1 1 d . . . . .
C8 C 0.7694(14) -0.4151(13) 1.9877(6) 0.072(4) Uani 1 1 d . . . . .
H8 H 0.741972 -0.498221 1.997289 0.087 Uiso 1 1 calc R U . . .
C9 C 0.8848(16) -0.3950(17) 1.9484(7) 0.086(5) Uani 1 1 d . . . . .
H9 H 0.934733 -0.465115 1.931540 0.104 Uiso 1 1 calc R U . . .
C10 C 0.9243(13) -0.2741(16) 1.9348(6) 0.066(4) Uani 1 1 d . . . . .
H10 H 1.000864 -0.262052 1.908270 0.079 Uiso 1 1 calc R U . . .
C11 C 0.8549(15) -0.1692(17) 1.9591(6) 0.072(4) Uani 1 1 d . . . . .
H11 H 0.885030 -0.087006 1.950334 0.086 Uiso 1 1 calc R U . . .
C12 C 0.7373(14) -0.1889(14) 1.9974(5) 0.065(4) Uani 1 1 d . . . . .
H12 H 0.685436 -0.117802 2.013243 0.077 Uiso 1 1 calc R U . . .
C13 C 0.3152(12) -0.1826(11) 1.9756(5) 0.045(3) Uani 1 1 d . . . . .
H13 H 0.271234 -0.126550 2.000183 0.054 Uiso 1 1 calc R U . . .
C14 C 0.2783(11) -0.1532(10) 1.9213(4) 0.038(2) Uani 1 1 d . . . . .
C15 C 0.3335(13) -0.2373(12) 1.8814(5) 0.052(3) Uani 1 1 d . . . . .
C16 C 0.2948(14) -0.2030(14) 1.8289(5) 0.061(3) Uani 1 1 d . . . . .
H16 H 0.328834 -0.262193 1.804449 0.074 Uiso 1 1 calc R U . . .
C17 C 0.2067(14) -0.0837(14) 1.8101(5) 0.060(3) Uani 1 1 d . . . . .
C18 C 0.1500(12) -0.0010(10) 1.8500(5) 0.049(3) Uani 1 1 d . . . . .
H18 H 0.088036 0.078123 1.840103 0.059 Uiso 1 1 calc R U . . .
C19 C 0.1853(12) -0.0361(11) 1.9032(5) 0.048(3) Uani 1 1 d . . . . .
H19 H 0.145684 0.020422 1.928128 0.058 Uiso 1 1 calc R U . . .
C20 C 0.267(2) -0.1169(18) 1.7134(6) 0.098(4) Uani 1 1 d D . . . .
H20A H 0.281904 -0.054201 1.680818 0.117 Uiso 1 1 calc R U . . .
H20B H 0.362072 -0.161163 1.725223 0.117 Uiso 1 1 calc R U . . .
C21 C 0.175(3) -0.213(2) 1.7040(9) 0.146(7) Uani 1 1 d D . . . .
H21A H 0.223444 -0.262349 1.675926 0.219 Uiso 1 1 calc R U . . .
H21B H 0.160902 -0.273132 1.736964 0.219 Uiso 1 1 calc R U . . .
H21C H 0.081420 -0.167085 1.692939 0.219 Uiso 1 1 calc R U . . .
C22 C 0.091(2) 0.0775(18) 1.7378(7) 0.098(4) Uani 1 1 d . . . . .
H22A H 0.018444 0.105643 1.766253 0.117 Uiso 1 1 calc R U . . .
H22B H 0.038667 0.068218 1.707254 0.117 Uiso 1 1 calc R U . . .
C23 C 0.189(3) 0.181(2) 1.7200(10) 0.146(7) Uani 1 1 d . . . . .
H23A H 0.130141 0.263676 1.707040 0.219 Uiso 1 1 calc R U . . .
H23B H 0.239256 0.191320 1.750377 0.219 Uiso 1 1 calc R U . . .
H23C H 0.259453 0.153943 1.691452 0.219 Uiso 1 1 calc R U . . .
C24 C 0.3322(15) 0.4518(12) 1.3571(4) 0.058(3) Uani 1 1 d . . . . .
H24 H 0.405487 0.490894 1.335552 0.069 Uiso 1 1 calc R U . . .
C25 C 0.1966(15) 0.4688(14) 1.3383(5) 0.062(3) Uani 1 1 d . . . . .
H25 H 0.180891 0.509679 1.302916 0.074 Uiso 1 1 calc R U . . .
C26 C 0.0836(15) 0.4249(15) 1.3720(6) 0.071(4) Uani 1 1 d . . . . .
H26 H -0.011594 0.443331 1.360946 0.086 Uiso 1 1 calc R U . . .
C27 C 0.1114(14) 0.3531(12) 1.4226(5) 0.058(3) Uani 1 1 d . . . . .
H27 H 0.036914 0.317939 1.445060 0.069 Uiso 1 1 calc R U . . .
C28 C 0.2535(12) 0.3346(10) 1.4391(4) 0.044(2) Uani 1 1 d . . . . .
C29 C 0.2994(11) 0.2574(11) 1.4902(4) 0.043(2) Uani 1 1 d . . . . .
C30 C 0.1935(13) 0.1864(13) 1.5279(4) 0.051(3) Uani 1 1 d . . . . .
C31 C 0.1932(16) 0.0570(16) 1.5280(6) 0.077(4) Uani 1 1 d . . . . .
H31 H 0.261052 0.010294 1.505146 0.093 Uiso 1 1 calc R U . . .
C32 C 0.090(2) -0.0074(19) 1.5626(7) 0.103(6) Uani 1 1 d . . . . .
H32 H 0.090367 -0.097315 1.563486 0.124 Uiso 1 1 calc R U . . .
C33 C -0.0116(17) 0.063(2) 1.5951(6) 0.085(5) Uani 1 1 d . . . . .
H33 H -0.079425 0.021057 1.618464 0.102 Uiso 1 1 calc R U . . .
C34 C -0.0133(18) 0.191(2) 1.5933(6) 0.097(6) Uani 1 1 d . . . . .
H34 H -0.085775 0.238801 1.614044 0.117 Uiso 1 1 calc R U . . .
C35 C 0.0935(16) 0.2557(17) 1.5602(5) 0.077(4) Uani 1 1 d . . . . .
H35 H 0.094970 0.344728 1.560663 0.092 Uiso 1 1 calc R U . . .
C36 C 0.5264(13) 0.2142(12) 1.5824(4) 0.048(3) Uani 1 1 d . . . . .
H36 H 0.520503 0.305411 1.578951 0.058 Uiso 1 1 calc R U . . .
C37 C 0.5792(12) 0.1323(10) 1.6307(4) 0.041(2) Uani 1 1 d . . . . .
C38 C 0.6047(12) -0.0055(11) 1.6375(5) 0.046(3) Uani 1 1 d . . . . .
C39 C 0.6551(14) -0.0761(11) 1.6852(5) 0.055(3) Uani 1 1 d . . . . .
H39 H 0.669550 -0.167839 1.689118 0.065 Uiso 1 1 calc R U . . .
C40 C 0.6858(14) -0.0160(12) 1.7283(5) 0.054(3) Uani 1 1 d . . . . .
C41 C 0.6608(15) 0.1224(11) 1.7206(5) 0.060(3) Uani 1 1 d . . . . .
H41 H 0.677376 0.167008 1.748191 0.072 Uiso 1 1 calc R U . . .
C42 C 0.6125(15) 0.1925(13) 1.6729(5) 0.063(3) Uani 1 1 d . . . . .
H42 H 0.601256 0.284258 1.668397 0.075 Uiso 1 1 calc R U . . .
C43 C 0.742(2) -0.0180(19) 1.8232(7) 0.100(4) Uani 1 1 d . . . . .
H43A H 0.773627 0.066457 1.810058 0.121 Uiso 1 1 calc R U . . .
H43B H 0.815647 -0.070957 1.846030 0.121 Uiso 1 1 calc R U . . .
C44 C 0.598(3) 0.004(2) 1.8568(10) 0.153(7) Uani 1 1 d . . . . .
H44A H 0.609440 0.048159 1.886718 0.229 Uiso 1 1 calc R U . . .
H44B H 0.524877 0.058174 1.834647 0.229 Uiso 1 1 calc R U . . .
H44C H 0.566883 -0.079190 1.870606 0.229 Uiso 1 1 calc R U . . .
C45 C 0.712(2) -0.2366(18) 1.7915(7) 0.100(4) Uani 1 1 d D . . . .
H45A H 0.681122 -0.261222 1.829499 0.121 Uiso 1 1 calc R U . . .
H45B H 0.647975 -0.262149 1.768288 0.121 Uiso 1 1 calc R U . . .
C46 C 0.868(2) -0.285(2) 1.7782(10) 0.153(7) Uani 1 1 d D . . . .
H46A H 0.885605 -0.379724 1.784156 0.229 Uiso 1 1 calc R U . . .
H46B H 0.894667 -0.253678 1.740712 0.229 Uiso 1 1 calc R U . . .
H46C H 0.927285 -0.252766 1.800947 0.229 Uiso 1 1 calc R U . . .
HO1 H 0.450(13) -0.358(12) 1.927(5) 0.06(4) Uiso 1 1 d . . . . .
HO2 H 0.545690 -0.011910 1.572880 0.24(14) Uiso 1 1 d . . . . .

loop_
_atom_site_aniso_label
_atom_site_aniso_U_11
_atom_site_aniso_U_22
_atom_site_aniso_U_33
_atom_site_aniso_U_23
_atom_site_aniso_U_13
_atom_site_aniso_U_12
Pd1 0.0309(4) 0.0502(5) 0.0528(5) -0.0071(4) 0.0010(4) -0.0071(4)
Pd2 0.0380(5) 0.0497(6) 0.0563(6) -0.0006(4) -0.0025(4) -0.0100(4)
Cl1 0.0257(13) 0.072(2) 0.0634(18) -0.0057(15) -0.0027(12) -0.0015(12)
Cl2 0.0436(16) 0.078(2) 0.0561(18) -0.0045(15) 0.0085(13) -0.0112(15)
Cl3 0.0430(18) 0.111(3) 0.074(2) 0.015(2) -0.0121(16) -0.0281(18)
Cl4 0.0439(16) 0.0572(18) 0.071(2) 0.0042(15) 0.0047(14) -0.0125(13)
O1 0.085(7) 0.060(6) 0.063(6) -0.024(5) -0.011(5) 0.017(5)
O2 0.109(8) 0.045(5) 0.065(6) -0.011(5) -0.011(5) -0.020(5)
N1 0.027(4) 0.021(4) 0.043(5) -0.008(3) 0.007(3) -0.006(3)
N2 0.018(4) 0.025(4) 0.065(6) -0.006(4) -0.001(4) -0.002(3)
N3 0.037(5) 0.068(7) 0.045(6) -0.003(5) -0.006(4) -0.008(5)
N4 0.083(8) 0.093(9) 0.045(6) -0.015(6) -0.015(6) 0.024(7)
N5 0.033(4) 0.025(4) 0.043(5) -0.005(3) 0.004(4) -0.005(3)
N6 0.023(4) 0.036(5) 0.055(5) -0.019(4) -0.002(4) 0.000(3)
N7 0.039(5) 0.055(6) 0.049(6) 0.003(5) -0.010(4) -0.012(4)
N8 0.102(10) 0.065(8) 0.066(8) 0.005(6) -0.032(7) -0.014(7)
C1 0.044(6) 0.067(8) 0.036(6) 0.000(5) 0.000(5) -0.019(6)
C2 0.049(7) 0.074(9) 0.051(7) 0.004(6) -0.014(6) -0.002(6)
C3 0.049(8) 0.102(11) 0.058(8) -0.007(8) -0.018(6) -0.011(7)
C4 0.036(6) 0.065(8) 0.064(8) -0.005(6) -0.009(5) -0.012(6)
C5 0.034(5) 0.045(6) 0.048(6) 0.000(5) -0.007(5) -0.010(5)
C6 0.029(5) 0.041(6) 0.049(6) -0.004(5) -0.001(4) -0.011(4)
C7 0.036(6) 0.045(6) 0.045(6) -0.005(5) -0.004(5) -0.013(5)
C8 0.059(8) 0.052(8) 0.103(11) -0.020(7) 0.037(8) -0.016(6)
C9 0.066(10) 0.082(11) 0.103(12) -0.026(9) 0.027(9) 0.003(8)
C10 0.037(7) 0.096(11) 0.064(8) 0.002(8) 0.007(6) -0.025(7)
C11 0.059(8) 0.100(12) 0.063(9) -0.001(8) 0.002(7) -0.047(8)
C12 0.059(8) 0.074(9) 0.065(8) -0.024(7) 0.013(6) -0.020(7)
C13 0.037(6) 0.045(6) 0.055(7) -0.010(5) 0.003(5) -0.010(5)
C14 0.031(5) 0.037(6) 0.048(6) -0.006(5) -0.003(4) -0.007(4)
C15 0.045(7) 0.050(7) 0.062(8) -0.015(6) -0.006(6) -0.004(5)
C16 0.058(8) 0.069(9) 0.061(8) -0.025(7) -0.007(6) -0.007(7)
C17 0.053(7) 0.078(9) 0.057(8) -0.026(7) -0.009(6) -0.013(7)
C18 0.049(7) 0.032(6) 0.064(8) -0.001(5) -0.026(6) 0.005(5)
C19 0.050(7) 0.042(6) 0.048(7) -0.009(5) 0.006(5) 0.004(5)
C20 0.107(10) 0.112(10) 0.064(7) -0.002(7) -0.022(7) 0.009(8)
C21 0.201(19) 0.093(11) 0.143(14) -0.016(10) 0.010(13) -0.037(12)
C22 0.107(10) 0.112(10) 0.064(7) -0.002(7) -0.022(7) 0.009(8)
C23 0.201(19) 0.093(11) 0.143(14) -0.016(10) 0.010(13) -0.037(12)
C24 0.072(9) 0.060(8) 0.033(6) 0.019(5) -0.014(6) -0.006(6)
C25 0.066(8) 0.074(9) 0.043(7) 0.007(6) -0.011(6) -0.017(7)
C26 0.055(8) 0.086(10) 0.068(9) 0.011(8) -0.020(7) -0.009(7)
C27 0.053(7) 0.054(7) 0.064(8) 0.008(6) -0.005(6) -0.019(6)
C28 0.039(6) 0.041(6) 0.047(6) -0.005(5) 0.003(5) -0.002(5)
C29 0.030(5) 0.053(7) 0.046(6) -0.010(5) -0.001(4) -0.003(5)
C30 0.049(7) 0.067(8) 0.039(6) -0.003(6) -0.003(5) -0.021(6)
C31 0.058(9) 0.090(11) 0.085(11) -0.016(9) 0.021(7) -0.030(8)
C32 0.116(15) 0.107(14) 0.102(13) 0.006(11) -0.002(12) -0.080(13)
C33 0.054(9) 0.141(17) 0.054(9) 0.019(10) 0.005(7) -0.039(10)
C34 0.073(11) 0.130(17) 0.063(10) 0.015(10) 0.019(8) 0.011(11)
C35 0.067(9) 0.097(12) 0.055(8) 0.013(8) 0.008(7) -0.010(8)
C36 0.055(7) 0.049(7) 0.038(6) 0.003(5) -0.003(5) -0.010(5)
C37 0.048(6) 0.028(5) 0.046(6) -0.005(4) -0.003(5) -0.006(4)
C38 0.042(6) 0.042(6) 0.058(7) -0.011(5) -0.004(5) -0.011(5)
C39 0.066(8) 0.033(6) 0.065(8) -0.007(5) -0.003(6) -0.012(5)
C40 0.056(7) 0.049(7) 0.059(8) -0.009(6) -0.008(6) -0.012(6)
C41 0.084(9) 0.038(6) 0.064(8) -0.004(6) -0.030(7) -0.013(6)
C42 0.081(10) 0.051(7) 0.059(8) -0.003(6) -0.022(7) -0.013(7)
C43 0.113(11) 0.117(11) 0.074(8) -0.004(7) -0.042(7) -0.012(8)
C44 0.173(18) 0.143(15) 0.147(16) -0.025(12) 0.006(13) -0.048(14)
C45 0.113(11) 0.117(11) 0.074(8) -0.004(7) -0.042(7) -0.012(8)
C46 0.173(18) 0.143(15) 0.147(16) -0.025(12) 0.006(13) -0.048(14)

loop_
_atom_type_symbol
_atom_type_description
_atom_type_scat_dispersion_real
_atom_type_scat_dispersion_imag
_atom_type_scat_source
C C 0.0033 0.0016 'International Tables Vol C Tables 4.2.6.8 and 6.1.1.4'
H H 0.0000 0.0000 'International Tables Vol C Tables 4.2.6.8 and 6.1.1.4'
N N 0.0061 0.0033 'International Tables Vol C Tables 4.2.6.8 and 6.1.1.4'
O O 0.0106 0.0060 'International Tables Vol C Tables 4.2.6.8 and 6.1.1.4'
Cl Cl 0.1484 0.1585 'International Tables Vol C Tables 4.2.6.8 and 6.1.1.4'
Pd Pd -0.9988 1.0072 'International Tables Vol C Tables 4.2.6.8 and 6.1.1.4'

loop_
_geom_angle_atom_site_label_1
_geom_angle_atom_site_label_2
_geom_angle_atom_site_label_3
_geom_angle
_geom_angle_site_symmetry_1
_geom_angle_site_symmetry_3
_geom_angle_publ_flag
N2 Pd1 N1 81.3(3) . . ?
N2 Pd1 Cl1 95.5(2) . . ?
N1 Pd1 Cl1 176.9(2) . . ?
N2 Pd1 Cl2 174.9(2) . . ?
N1 Pd1 Cl2 93.8(2) . . ?
Cl1 Pd1 Cl2 89.33(11) . . ?
N6 Pd2 N5 80.7(3) . . ?
N6 Pd2 Cl3 95.2(2) . . ?
N5 Pd2 Cl3 175.0(2) . . ?
N6 Pd2 Cl4 175.0(2) . . ?
N5 Pd2 Cl4 94.3(2) . . ?
Cl3 Pd2 Cl4 89.74(12) . . ?
C15 O1 HO1 110(8) . . ?
C38 O2 HO2 105.2(9) . . ?
C1 N1 C5 122.3(9) . . ?
C1 N1 Pd1 126.2(7) . . ?
C5 N1 Pd1 111.1(6) . . ?
C6 N2 N3 117.4(9) . . ?
C6 N2 Pd1 112.5(7) . . ?
N3 N2 Pd1 129.8(6) . . ?
C13 N3 N2 116.6(10) . . ?
C17 N4 C22 122.2(12) . . ?
C17 N4 C20 121.4(12) . . ?
C22 N4 C20 113.4(12) . . ?
C24 N5 C28 119.2(10) . . ?
C24 N5 Pd2 128.1(8) . . ?
C28 N5 Pd2 111.5(7) . . ?
C29 N6 N7 117.0(9) . . ?
C29 N6 Pd2 114.5(7) . . ?
N7 N6 Pd2 128.1(6) . . ?
C36 N7 N6 115.5(10) . . ?
C40 N8 C43 121.6(13) . . ?
C40 N8 C45 118.5(11) . . ?
C43 N8 C45 115.5(12) . . ?
N1 C1 C2 119.4(10) . . ?
N1 C1 H1 120.3 . . ?
C2 C1 H1 120.3 . . ?
C3 C2 C1 120.0(11) . . ?
C3 C2 H2 120.0 . . ?
C1 C2 H2 120.0 . . ?
C4 C3 C2 118.9(12) . . ?
C4 C3 H3 120.5 . . ?
C2 C3 H3 120.5 . . ?
C3 C4 C5 119.9(12) . . ?
C3 C4 H4 120.0 . . ?
C5 C4 H4 120.0 . . ?
N1 C5 C4 119.2(10) . . ?
N1 C5 C6 116.3(9) . . ?
C4 C5 C6 124.4(10) . . ?
N2 C6 C5 118.2(9) . . ?
N2 C6 C7 121.4(9) . . ?
C5 C6 C7 120.3(9) . . ?
C12 C7 C8 120.1(11) . . ?
C12 C7 C6 117.6(10) . . ?
C8 C7 C6 122.3(10) . . ?
C7 C8 C9 119.0(13) . . ?
C7 C8 H8 120.5 . . ?
C9 C8 H8 120.5 . . ?
C10 C9 C8 120.2(14) . . ?
C10 C9 H9 119.9 . . ?
C8 C9 H9 119.9 . . ?
C9 C10 C11 121.6(13) . . ?
C9 C10 H10 119.2 . . ?
C11 C10 H10 119.2 . . ?
C10 C11 C12 118.0(14) . . ?
C10 C11 H11 121.0 . . ?
C12 C11 H11 121.0 . . ?
C7 C12 C11 121.1(13) . . ?
C7 C12 H12 119.5 . . ?
C11 C12 H12 119.5 . . ?
N3 C13 C14 121.8(11) . . ?
N3 C13 H13 119.1 . . ?
C14 C13 H13 119.1 . . ?
C19 C14 C13 120.8(10) . . ?
C19 C14 C15 116.0(10) . . ?
C13 C14 C15 123.2(10) . . ?
O1 C15 C16 118.5(11) . . ?
O1 C15 C14 120.8(11) . . ?
C16 C15 C14 120.6(11) . . ?
C15 C16 C17 123.5(12) . . ?
C15 C16 H16 118.2 . . ?
C17 C16 H16 118.2 . . ?
N4 C17 C16 122.3(12) . . ?
N4 C17 C18 122.0(12) . . ?
C16 C17 C18 115.7(11) . . ?
C19 C18 C17 121.1(10) . . ?
C19 C18 H18 119.5 . . ?
C17 C18 H18 119.5 . . ?
C18 C19 C14 122.9(10) . . ?
C18 C19 H19 118.5 . . ?
C14 C19 H19 118.5 . . ?
C21 C20 N4 102.4(16) . . ?
C21 C20 H20A 111.3 . . ?
N4 C20 H20A 111.3 . . ?
C21 C20 H20B 111.3 . . ?
N4 C20 H20B 111.3 . . ?
H20A C20 H20B 109.2 . . ?
C20 C21 H21A 109.5 . . ?
C20 C21 H21B 109.5 . . ?
H21A C21 H21B 109.5 . . ?
C20 C21 H21C 109.5 . . ?
H21A C21 H21C 109.5 . . ?
H21B C21 H21C 109.5 . . ?
N4 C22 C23 111.2(17) . . ?
N4 C22 H22A 109.4 . . ?
C23 C22 H22A 109.4 . . ?
N4 C22 H22B 109.4 . . ?
C23 C22 H22B 109.4 . . ?
H22A C22 H22B 108.0 . . ?
C22 C23 H23A 109.5 . . ?
C22 C23 H23B 109.5 . . ?
H23A C23 H23B 109.5 . . ?
C22 C23 H23C 109.5 . . ?
H23A C23 H23C 109.5 . . ?
H23B C23 H23C 109.5 . . ?
N5 C24 C25 122.8(12) . . ?
N5 C24 H24 118.6 . . ?
C25 C24 H24 118.6 . . ?
C24 C25 C26 119.1(12) . . ?
C24 C25 H25 120.4 . . ?
C26 C25 H25 120.4 . . ?
C25 C26 C27 119.8(12) . . ?
C25 C26 H26 120.1 . . ?
C27 C26 H26 120.1 . . ?
C26 C27 C28 118.4(12) . . ?
C26 C27 H27 120.8 . . ?
C28 C27 H27 120.8 . . ?
N5 C28 C27 120.2(10) . . ?
N5 C28 C29 115.4(9) . . ?
C27 C28 C29 124.3(10) . . ?
N6 C29 C28 116.5(10) . . ?
N6 C29 C30 123.2(10) . . ?
C28 C29 C30 120.3(9) . . ?
C31 C30 C35 120.5(13) . . ?
C31 C30 C29 120.6(11) . . ?
C35 C30 C29 118.8(12) . . ?
C30 C31 C32 119.8(15) . . ?
C30 C31 H31 120.1 . . ?
C32 C31 H31 120.1 . . ?
C33 C32 C31 119.5(17) . . ?
C33 C32 H32 120.3 . . ?
C31 C32 H32 120.3 . . ?
C34 C33 C32 120.1(15) . . ?
C34 C33 H33 119.9 . . ?
C32 C33 H33 119.9 . . ?
C33 C34 C35 121.0(16) . . ?
C33 C34 H34 119.5 . . ?
C35 C34 H34 119.5 . . ?
C30 C35 C34 119.0(17) . . ?
C30 C35 H35 120.5 . . ?
C34 C35 H35 120.5 . . ?
N7 C36 C37 120.7(11) . . ?
N7 C36 H36 119.7 . . ?
C37 C36 H36 119.7 . . ?
C42 C37 C38 117.3(10) . . ?
C42 C37 C36 118.9(10) . . ?
C38 C37 C36 123.7(10) . . ?
O2 C38 C39 119.0(11) . . ?
O2 C38 C37 121.1(11) . . ?
C39 C38 C37 119.8(11) . . ?
C38 C39 C40 123.1(11) . . ?
C38 C39 H39 118.4 . . ?
C40 C39 H39 118.4 . . ?
N8 C40 C41 120.0(12) . . ?
N8 C40 C39 123.8(11) . . ?
C41 C40 C39 116.2(11) . . ?
C42 C41 C40 120.7(12) . . ?
C42 C41 H41 119.7 . . ?
C40 C41 H41 119.7 . . ?
C41 C42 C37 122.8(12) . . ?
C41 C42 H42 118.6 . . ?
C37 C42 H42 118.6 . . ?
N8 C43 C44 112.2(17) . . ?
N8 C43 H43A 109.2 . . ?
C44 C43 H43A 109.2 . . ?
N8 C43 H43B 109.2 . . ?
C44 C43 H43B 109.2 . . ?
H43A C43 H43B 107.9 . . ?
C43 C44 H44A 109.5 . . ?
C43 C44 H44B 109.5 . . ?
H44A C44 H44B 109.5 . . ?
C43 C44 H44C 109.5 . . ?
H44A C44 H44C 109.5 . . ?
H44B C44 H44C 109.5 . . ?
C46 C45 N8 93.6(16) . . ?
C46 C45 H45A 113.0 . . ?
N8 C45 H45A 113.0 . . ?
C46 C45 H45B 113.0 . . ?
N8 C45 H45B 113.0 . . ?
H45A C45 H45B 110.4 . . ?
C45 C46 H46A 109.5 . . ?
C45 C46 H46B 109.5 . . ?
H46A C46 H46B 109.5 . . ?
C45 C46 H46C 109.5 . . ?
H46A C46 H46C 109.5 . . ?
H46B C46 H46C 109.5 . . ?

loop_
_geom_bond_atom_site_label_1
_geom_bond_atom_site_label_2
_geom_bond_distance
_geom_bond_site_symmetry_2
_geom_bond_publ_flag
Pd1 N2 2.065(8) . ?
Pd1 N1 2.067(8) . ?
Pd1 Cl1 2.270(3) . ?
Pd1 Cl2 2.290(3) . ?
Pd2 N6 2.028(9) . ?
Pd2 N5 2.044(8) . ?
Pd2 Cl3 2.263(3) . ?
Pd2 Cl4 2.294(3) . ?
O1 C15 1.348(14) . ?
O1 HO1 0.87(12) . ?
O2 C38 1.348(13) . ?
O2 HO2 0.851(10) . ?
N1 C1 1.299(13) . ?
N1 C5 1.370(13) . ?
N2 C6 1.314(12) . ?
N2 N3 1.363(12) . ?
N3 C13 1.285(14) . ?
N4 C17 1.341(16) . ?
N4 C22 1.459(19) . ?
N4 C20 1.512(19) . ?
N5 C24 1.313(13) . ?
N5 C28 1.379(13) . ?
N6 C29 1.310(13) . ?
N6 N7 1.396(12) . ?
N7 C36 1.260(14) . ?
N8 C40 1.369(16) . ?
N8 C43 1.467(19) . ?
N8 C45 1.60(2) . ?
C1 C2 1.399(16) . ?
C1 H1 0.9300 . ?
C2 C3 1.382(18) . ?
C2 H2 0.9300 . ?
C3 C4 1.360(17) . ?
C3 H3 0.9300 . ?
C4 C5 1.384(14) . ?
C4 H4 0.9300 . ?
C5 C6 1.461(14) . ?
C6 C7 1.504(14) . ?
C7 C12 1.363(16) . ?
C7 C8 1.368(16) . ?
C8 C9 1.394(18) . ?
C8 H8 0.9300 . ?
C9 C10 1.35(2) . ?
C9 H9 0.9300 . ?
C10 C11 1.36(2) . ?
C10 H10 0.9300 . ?
C11 C12 1.393(17) . ?
C11 H11 0.9300 . ?
C12 H12 0.9300 . ?
C13 C14 1.404(15) . ?
C13 H13 0.9300 . ?
C14 C19 1.402(14) . ?
C14 C15 1.430(15) . ?
C15 C16 1.370(17) . ?
C16 C17 1.401(18) . ?
C16 H16 0.9300 . ?
C17 C18 1.424(16) . ?
C18 C19 1.376(15) . ?
C18 H18 0.9300 . ?
C19 H19 0.9300 . ?
C20 C21 1.485(16) . ?
C20 H20A 0.9700 . ?
C20 H20B 0.9700 . ?
C21 H21A 0.9600 . ?
C21 H21B 0.9600 . ?
C21 H21C 0.9600 . ?
C22 C23 1.51(3) . ?
C22 H22A 0.9700 . ?
C22 H22B 0.9700 . ?
C23 H23A 0.9600 . ?
C23 H23B 0.9600 . ?
C23 H23C 0.9600 . ?
C24 C25 1.360(17) . ?
C24 H24 0.9300 . ?
C25 C26 1.368(18) . ?
C25 H25 0.9300 . ?
C26 C27 1.384(17) . ?
C26 H26 0.9300 . ?
C27 C28 1.392(16) . ?
C27 H27 0.9300 . ?
C28 C29 1.455(15) . ?
C29 C30 1.493(15) . ?
C30 C31 1.345(19) . ?
C30 C35 1.353(18) . ?
C31 C32 1.406(19) . ?
C31 H31 0.9300 . ?
C32 C33 1.37(2) . ?
C32 H32 0.9300 . ?
C33 C34 1.32(2) . ?
C33 H33 0.9300 . ?
C34 C35 1.41(2) . ?
C34 H34 0.9300 . ?
C35 H35 0.9300 . ?
C36 C37 1.437(14) . ?
C36 H36 0.9300 . ?
C37 C42 1.396(16) . ?
C37 C38 1.395(14) . ?
C38 C39 1.374(16) . ?
C39 C40 1.406(16) . ?
C39 H39 0.9300 . ?
C40 C41 1.401(16) . ?
C41 C42 1.366(16) . ?
C41 H41 0.9300 . ?
C42 H42 0.9300 . ?
C43 C44 1.51(3) . ?
C43 H43A 0.9700 . ?
C43 H43B 0.9700 . ?
C44 H44A 0.9600 . ?
C44 H44B 0.9600 . ?
C44 H44C 0.9600 . ?
C45 C46 1.468(17) . ?
C45 H45A 0.9700 . ?
C45 H45B 0.9700 . ?
C46 H46A 0.9600 . ?
C46 H46B 0.9600 . ?
C46 H46C 0.9600 . ?

loop_
_geom_torsion_atom_site_label_1
_geom_torsion_atom_site_label_2
_geom_torsion_atom_site_label_3
_geom_torsion_atom_site_label_4
_geom_torsion
_geom_torsion_site_symmetry_1
_geom_torsion_site_symmetry_2
_geom_torsion_site_symmetry_3
_geom_torsion_site_symmetry_4
_geom_torsion_publ_flag
C6 N2 N3 C13 -130.1(10) . . . . ?
Pd1 N2 N3 C13 57.6(13) . . . . ?
C29 N6 N7 C36 -117.0(11) . . . . ?
Pd2 N6 N7 C36 71.1(12) . . . . ?
C5 N1 C1 C2 -4.3(17) . . . . ?
Pd1 N1 C1 C2 -176.3(9) . . . . ?
N1 C1 C2 C3 6(2) . . . . ?
C1 C2 C3 C4 -5(2) . . . . ?
C2 C3 C4 C5 2(2) . . . . ?
C1 N1 C5 C4 1.9(16) . . . . ?
Pd1 N1 C5 C4 174.9(9) . . . . ?
C1 N1 C5 C6 179.5(10) . . . . ?
Pd1 N1 C5 C6 -7.4(11) . . . . ?
C3 C4 C5 N1 -0.8(18) . . . . ?
C3 C4 C5 C6 -178.3(12) . . . . ?
N3 N2 C6 C5 -172.8(9) . . . . ?
Pd1 N2 C6 C5 0.8(12) . . . . ?
N3 N2 C6 C7 9.6(14) . . . . ?
Pd1 N2 C6 C7 -176.7(8) . . . . ?
N1 C5 C6 N2 4.6(14) . . . . ?
C4 C5 C6 N2 -177.9(11) . . . . ?
N1 C5 C6 C7 -177.8(9) . . . . ?
C4 C5 C6 C7 -0.3(17) . . . . ?
N2 C6 C7 C12 88.0(14) . . . . ?
C5 C6 C7 C12 -89.5(14) . . . . ?
N2 C6 C7 C8 -94.1(15) . . . . ?
C5 C6 C7 C8 88.4(15) . . . . ?
C12 C7 C8 C9 0(2) . . . . ?
C6 C7 C8 C9 -177.4(13) . . . . ?
C7 C8 C9 C10 0(3) . . . . ?
C8 C9 C10 C11 1(3) . . . . ?
C9 C10 C11 C12 -2(2) . . . . ?
C8 C7 C12 C11 -2(2) . . . . ?
C6 C7 C12 C11 175.9(12) . . . . ?
C10 C11 C12 C7 3(2) . . . . ?
N2 N3 C13 C14 179.1(9) . . . . ?
N3 C13 C14 C19 -175.2(11) . . . . ?
N3 C13 C14 C15 3.7(17) . . . . ?
C19 C14 C15 O1 -179.1(11) . . . . ?
C13 C14 C15 O1 1.9(18) . . . . ?
C19 C14 C15 C16 -0.5(17) . . . . ?
C13 C14 C15 C16 -179.4(11) . . . . ?
O1 C15 C16 C17 -178.1(12) . . . . ?
C14 C15 C16 C17 3(2) . . . . ?
C22 N4 C17 C16 -176.6(15) . . . . ?
C20 N4 C17 C16 -18(2) . . . . ?
C22 N4 C17 C18 4(2) . . . . ?
C20 N4 C17 C18 162.9(14) . . . . ?
C15 C16 C17 N4 176.8(13) . . . . ?
C15 C16 C17 C18 -4(2) . . . . ?
N4 C17 C18 C19 -178.6(13) . . . . ?
C16 C17 C18 C19 2.2(18) . . . . ?
C17 C18 C19 C14 0.3(19) . . . . ?
C13 C14 C19 C18 177.8(11) . . . . ?
C15 C14 C19 C18 -1.2(17) . . . . ?
C17 N4 C20 C21 100.2(18) . . . . ?
C22 N4 C20 C21 -99.3(18) . . . . ?
C17 N4 C22 C23 88(2) . . . . ?
C20 N4 C22 C23 -72.2(19) . . . . ?
C28 N5 C24 C25 -6.1(18) . . . . ?
Pd2 N5 C24 C25 -172.6(10) . . . . ?
N5 C24 C25 C26 7(2) . . . . ?
C24 C25 C26 C27 -6(2) . . . . ?
C25 C26 C27 C28 4(2) . . . . ?
C24 N5 C28 C27 3.7(16) . . . . ?
Pd2 N5 C28 C27 172.2(9) . . . . ?
C24 N5 C28 C29 179.1(10) . . . . ?
Pd2 N5 C28 C29 -12.3(11) . . . . ?
C26 C27 C28 N5 -2.7(18) . . . . ?
C26 C27 C28 C29 -177.7(12) . . . . ?
N7 N6 C29 C28 -170.4(9) . . . . ?
Pd2 N6 C29 C28 2.7(12) . . . . ?
N7 N6 C29 C30 8.7(15) . . . . ?
Pd2 N6 C29 C30 -178.3(9) . . . . ?
N5 C28 C29 N6 6.7(15) . . . . ?
C27 C28 C29 N6 -178.1(11) . . . . ?
N5 C28 C29 C30 -172.4(10) . . . . ?
C27 C28 C29 C30 2.9(18) . . . . ?
N6 C29 C30 C31 -81.2(16) . . . . ?
C28 C29 C30 C31 97.8(15) . . . . ?
N6 C29 C30 C35 101.8(14) . . . . ?
C28 C29 C30 C35 -79.2(15) . . . . ?
C35 C30 C31 C32 -1(2) . . . . ?
C29 C30 C31 C32 -178.2(13) . . . . ?
C30 C31 C32 C33 1(3) . . . . ?
C31 C32 C33 C34 1(3) . . . . ?
C32 C33 C34 C35 -3(3) . . . . ?
C31 C30 C35 C34 -1(2) . . . . ?
C29 C30 C35 C34 175.8(12) . . . . ?
C33 C34 C35 C30 4(2) . . . . ?
N6 N7 C36 C37 179.0(9) . . . . ?
N7 C36 C37 C42 -176.3(12) . . . . ?
N7 C36 C37 C38 6.1(18) . . . . ?
C42 C37 C38 O2 179.3(11) . . . . ?
C36 C37 C38 O2 -3.1(18) . . . . ?
C42 C37 C38 C39 2.5(17) . . . . ?
C36 C37 C38 C39 -179.9(11) . . . . ?
O2 C38 C39 C40 -178.1(11) . . . . ?
C37 C38 C39 C40 -1.2(19) . . . . ?
C43 N8 C40 C41 6(2) . . . . ?
C45 N8 C40 C41 161.6(14) . . . . ?
C43 N8 C40 C39 -171.1(14) . . . . ?
C45 N8 C40 C39 -16(2) . . . . ?
C38 C39 C40 N8 177.9(13) . . . . ?
C38 C39 C40 C41 0.6(19) . . . . ?
N8 C40 C41 C42 -178.8(14) . . . . ?
C39 C40 C41 C42 -1(2) . . . . ?
C40 C41 C42 C37 3(2) . . . . ?
C38 C37 C42 C41 -3(2) . . . . ?
C36 C37 C42 C41 178.9(13) . . . . ?
C40 N8 C43 C44 86(2) . . . . ?
C45 N8 C43 C44 -71(2) . . . . ?
C40 N8 C45 C46 103.1(16) . . . . ?
C43 N8 C45 C46 -99.9(18) . . . . ?
